data_2207031
loop_
_publ_author_name
'Xie, Chuang'
'Zhou, Li-Na'
'Hou, Bao-Hong '
'Wang, Jing-Kang'
'Chen, Wei'

_publ_section_title
;
 1,2-Bis(pyrimidin-2-ylsulfanyl)ethane
;
_journal_coeditor_code OB6574
_journal_issue 10
_journal_name_full 'Acta Crystallographica Section E'
_journal_page_first o3174
_journal_page_last o3175
_journal_paper_doi 10.1107/S1600536805027558
_journal_volume 61
_journal_year 2005
_chemical_formula_iupac 'C10 H10 N4 S2'
_chemical_formula_moiety 'C10 H10 N4 S2'
_chemical_formula_sum 'C10 H10 N4 S2'
_chemical_formula_weight 250.34
_chemical_name_systematic
;
1,2-Bis(pyrimidin-2-ylsulfanyl)ethane
;
_space_group_IT_number 14
_symmetry_cell_setting monoclinic
_symmetry_space_group_name_Hall '-P 2ybc'
_symmetry_space_group_name_H-M 'P 1 21/c 1'
_atom_sites_solution_hydrogens geom
_atom_sites_solution_primary direct
_atom_sites_solution_secondary difmap
_audit_creation_method SHELXL-97
_cell_angle_alpha 90.00
_cell_angle_beta 116.57(3)
_cell_angle_gamma 90.00
_cell_formula_units_Z 4
_cell_length_a 8.0524(16)
_cell_length_b 19.884(4)
_cell_length_c 8.1541(16)
_cell_measurement_reflns_used 11354
_cell_measurement_temperature 293(2)
_cell_measurement_theta_max 27.47
_cell_measurement_theta_min 3.01
_cell_volume 1167.7(5)
_computing_cell_refinement RAPID-AUTO
_computing_data_collection 'RAPID-AUTO (Rigaku, 2004)'
_computing_data_reduction RAPID-AUTO
_computing_molecular_graphics 'ORTEPII (Johnson, 1976)'
_computing_publication_material 'CrystalStructure (Rigaku, 2004)'
_computing_structure_refinement 'SHELXL97 (Sheldrick, 1997)'
_computing_structure_solution 'SHELXS97 (Sheldrick, 1997)'
_diffrn_ambient_temperature 293(2)
_diffrn_measured_fraction_theta_full 0.997
_diffrn_measured_fraction_theta_max 0.997
_diffrn_measurement_device_type 'Rigaku X-AXIS RAPID IP area-detector'
_diffrn_measurement_method \w
_diffrn_radiation_monochromator graphite
_diffrn_radiation_source 'rotating anode'
_diffrn_radiation_type MoK\a
_diffrn_radiation_wavelength 0.71073
_diffrn_reflns_av_R_equivalents 0.0799
_diffrn_reflns_av_sigmaI/netI 0.2804
_diffrn_reflns_limit_h_max 10
_diffrn_reflns_limit_h_min -10
_diffrn_reflns_limit_k_max 25
_diffrn_reflns_limit_k_min -25
_diffrn_reflns_limit_l_max 10
_diffrn_reflns_limit_l_min -9
_diffrn_reflns_number 11145
_diffrn_reflns_theta_full 27.47
_diffrn_reflns_theta_max 27.47
_diffrn_reflns_theta_min 3.01
_diffrn_standards_decay_% 0
_diffrn_standards_interval_count 150
_diffrn_standards_number 3
_exptl_absorpt_coefficient_mu 0.433
_exptl_absorpt_correction_T_max 0.9355
_exptl_absorpt_correction_T_min 0.7253
_exptl_absorpt_correction_type multi-scan
_exptl_absorpt_process_details '(ABSCOR; Higashi, 1995)'
_exptl_crystal_colour colorless
_exptl_crystal_density_diffrn 1.424
_exptl_crystal_density_method 'not measured'
_exptl_crystal_description needle
_exptl_crystal_F_000 520
_exptl_crystal_size_max 0.79
_exptl_crystal_size_mid 0.24
_exptl_crystal_size_min 0.16
_refine_diff_density_max 1.173
_refine_diff_density_min -0.940
_refine_ls_extinction_expression Fc^*^=kFc[1+0.001xFc^2^\l^3^/sin(2\q)]^-1/4^
_refine_ls_extinction_method none
_refine_ls_goodness_of_fit_ref 1.017
_refine_ls_hydrogen_treatment constr
_refine_ls_matrix_type full
_refine_ls_number_parameters 145
_refine_ls_number_reflns 2663
_refine_ls_number_restraints 0
_refine_ls_restrained_S_all 1.017
_refine_ls_R_factor_all 0.1139
_refine_ls_R_factor_gt 0.0878
_refine_ls_shift/su_max 0.046
_refine_ls_shift/su_mean 0.003
_refine_ls_structure_factor_coef Fsqd
_refine_ls_weighting_details 'calc w = 1/[\s^2^(Fo^2^)+(0.2005P)^2^+0.4011P] where P = (Fo^2^+2Fc^2^)/3'
_refine_ls_weighting_scheme calc
_refine_ls_wR_factor_gt 0.2786
_refine_ls_wR_factor_ref 0.3067
_reflns_number_gt 1706
_reflns_number_total 2663
_reflns_threshold_expression I>2\s(I)
_cod_data_source_file ob6574.cif
_cod_data_source_block I
_cod_original_cell_volume 1167.7(4)
_cod_original_sg_symbol_H-M 'P 21/c'
_cod_database_code 2207031
_cod_database_fobs_code 2207031

loop_
_symmetry_equiv_pos_as_xyz
'x, y, z'
'-x, y+1/2, -z+1/2'
'-x, -y, -z'
'x, -y-1/2, z-1/2'

loop_
_atom_site_label
_atom_site_fract_x
_atom_site_fract_y
_atom_site_fract_z
_atom_site_U_iso_or_equiv
_atom_site_adp_type
_atom_site_calc_flag
_atom_site_refinement_flags
_atom_site_occupancy
_atom_site_type_symbol
S1 -0.18017(17) -0.26723(5) -0.1152(2) 0.0743(5) Uani d . 1 S
S2 -0.23919(15) -0.48544(6) -0.2296(2) 0.0793(6) Uani d . 1 S
N1 0.0708(5) -0.18705(15) -0.1171(5) 0.0537(8) Uani d . 1 N
N2 0.1370(5) -0.30332(15) -0.1231(5) 0.0604(9) Uani d . 1 N
N3 -0.5083(5) -0.56394(14) -0.2632(5) 0.0552(8) Uani d . 1 N
N4 -0.5653(5) -0.44748(16) -0.2418(6) 0.0643(10) Uani d . 1 N
C1 0.2316(6) -0.1727(2) -0.1195(6) 0.0614(11) Uani d . 1 C
H1B 0.2645 -0.1278 -0.1180 0.074 Uiso calc R 1 H
C2 0.3493(6) -0.2208(2) -0.1242(7) 0.0672(12) Uani d . 1 C
H2B 0.4601 -0.2097 -0.1271 0.081 Uiso calc R 1 H
C3 0.2971(6) -0.2861(2) -0.1245(7) 0.0685(12) Uani d . 1 C
H3B 0.3760 -0.3201 -0.1256 0.082 Uiso calc R 1 H
C4 0.0330(5) -0.25188(18) -0.1194(5) 0.0483(8) Uani d . 1 C
C5 -0.1764(7) -0.3603(3) -0.0842(6) 0.0880(17) Uani d . 1 C
H5A -0.0516 -0.3755 -0.0041 0.106 Uiso calc R 1 H
H5B -0.2578 -0.3732 -0.0307 0.106 Uiso calc R 1 H
C6 -0.2392(6) -0.3889(3) -0.2624(6) 0.0807(16) Uani d . 1 C
H6A -0.1566 -0.3767 -0.3150 0.097 Uiso calc R 1 H
H6B -0.3632 -0.3731 -0.3431 0.097 Uiso calc R 1 H
C7 -0.4615(5) -0.49969(17) -0.2463(5) 0.0487(9) Uani d . 1 C
C8 -0.7334(6) -0.4635(2) -0.2590(7) 0.0694(12) Uani d . 1 C
H8A -0.8103 -0.4292 -0.2556 0.083 Uiso calc R 1 H
C9 -0.7973(6) -0.5280(2) -0.2812(6) 0.0597(10) Uani d . 1 C
H9A -0.9161 -0.5380 -0.2964 0.072 Uiso calc R 1 H
C10 -0.6780(6) -0.57709(19) -0.2802(5) 0.0560(10) Uani d . 1 C
H10A -0.7167 -0.6217 -0.2917 0.067 Uiso calc R 1 H

loop_
_atom_site_aniso_label
_atom_site_aniso_U_11
_atom_site_aniso_U_22
_atom_site_aniso_U_33
_atom_site_aniso_U_12
_atom_site_aniso_U_13
_atom_site_aniso_U_23
S1 0.0622(8) 0.0436(7) 0.1421(12) 0.0004(4) 0.0681(8) 0.0002(6)
S2 0.0473(7) 0.0519(8) 0.1518(13) -0.0085(4) 0.0562(7) -0.0281(7)
N1 0.0515(18) 0.0385(16) 0.0745(19) -0.0002(13) 0.0312(15) 0.0022(13)
N2 0.0462(17) 0.0333(16) 0.105(2) -0.0013(12) 0.0373(17) -0.0053(16)
N3 0.0564(19) 0.0373(16) 0.078(2) -0.0019(13) 0.0353(16) -0.0062(14)
N4 0.0490(18) 0.0357(16) 0.119(3) -0.0031(13) 0.0475(19) -0.0113(17)
C1 0.054(2) 0.044(2) 0.087(3) -0.0127(16) 0.032(2) -0.0031(18)
C2 0.047(2) 0.066(3) 0.093(3) -0.0176(19) 0.036(2) -0.015(2)
C3 0.048(2) 0.050(2) 0.113(3) -0.0006(17) 0.040(2) -0.017(2)
C4 0.0403(16) 0.0369(17) 0.070(2) -0.0017(13) 0.0270(16) 0.0022(14)
C5 0.063(3) 0.133(5) 0.072(3) -0.022(3) 0.034(2) 0.004(3)
C6 0.047(2) 0.128(5) 0.070(2) -0.013(3) 0.029(2) 0.010(3)
C7 0.0397(18) 0.0359(17) 0.074(2) -0.0044(13) 0.0283(16) -0.0107(15)
C8 0.051(2) 0.050(2) 0.121(4) 0.0003(17) 0.051(2) -0.008(2)
C9 0.047(2) 0.060(2) 0.082(3) -0.0116(18) 0.0374(19) -0.0066(19)
C10 0.063(2) 0.0391(18) 0.074(2) -0.0136(16) 0.038(2) -0.0070(16)

loop_
_atom_type_symbol
_atom_type_description
_atom_type_scat_dispersion_real
_atom_type_scat_dispersion_imag
_atom_type_scat_source
C C 0.0033 0.0016 'International Tables Vol C Tables 4.2.6.8 and 6.1.1.4'
H H 0.0000 0.0000 'International Tables Vol C Tables 4.2.6.8 and 6.1.1.4'
N N 0.0061 0.0033 'International Tables Vol C Tables 4.2.6.8 and 6.1.1.4'
S S 0.1246 0.1234 'International Tables Vol C Tables 4.2.6.8 and 6.1.1.4'

loop_
_geom_angle_atom_site_label_1
_geom_angle_atom_site_label_2
_geom_angle_atom_site_label_3
_geom_angle
_geom_angle_publ_flag
C4 S1 C5 102.6(2) yes
C7 S2 C6 102.24(19) yes
C4 N1 C1 115.2(3) ?
C4 N2 C3 115.0(3) ?
C7 N3 C10 115.5(3) ?
C8 N4 C7 115.2(3) ?
N1 C1 C2 123.0(4) ?
N1 C1 H1B 118.5 ?
C2 C1 H1B 118.5 ?
C1 C2 C3 116.8(4) ?
C1 C2 H2B 121.6 ?
C3 C2 H2B 121.6 ?
N2 C3 C2 122.7(4) ?
N2 C3 H3B 118.7 ?
C2 C3 H3B 118.7 ?
N1 C4 N2 127.3(4) ?
N1 C4 S1 112.9(3) ?
N2 C4 S1 119.8(3) ?
C6 C5 S1 106.3(4) ?
C6 C5 H5A 110.5 ?
S1 C5 H5A 110.5 ?
C6 C5 H5B 110.5 ?
S1 C5 H5B 110.5 ?
H5A C5 H5B 108.7 ?
C5 C6 S2 106.0(4) ?
C5 C6 H6A 110.5 ?
S2 C6 H6A 110.5 ?
C5 C6 H6B 110.5 ?
S2 C6 H6B 110.5 ?
H6A C6 H6B 108.7 ?
N3 C7 N4 126.7(3) ?
N3 C7 S2 113.4(3) ?
N4 C7 S2 119.9(3) ?
N4 C8 C9 122.9(4) ?
N4 C8 H8A 118.6 ?
C9 C8 H8A 118.6 ?
C8 C9 C10 116.7(4) ?
C8 C9 H9A 121.7 ?
C10 C9 H9A 121.7 ?
N3 C10 C9 122.9(3) ?
N3 C10 H10A 118.5 ?
C9 C10 H10A 118.5 ?

loop_
_geom_bond_atom_site_label_1
_geom_bond_atom_site_label_2
_geom_bond_distance
_geom_bond_publ_flag
S1 C4 1.759(4) yes
S1 C5 1.866(7) yes
S2 C7 1.757(4) yes
S2 C6 1.939(6) yes
N1 C4 1.323(5) ?
N1 C1 1.334(5) ?
N2 C4 1.331(5) ?
N2 C3 1.338(5) ?
N3 C7 1.322(4) ?
N3 C10 1.337(5) ?
N4 C8 1.336(5) ?
N4 C7 1.344(5) ?
C1 C2 1.358(6) ?
C1 H1B 0.9300 ?
C2 C3 1.366(6) ?
C2 H2B 0.9300 ?
C3 H3B 0.9300 ?
C5 C6 1.425(7) ?
C5 H5A 0.9700 ?
C5 H5B 0.9700 ?
C6 H6A 0.9700 ?
C6 H6B 0.9700 ?
C8 C9 1.362(6) ?
C8 H8A 0.9300 ?
C9 C10 1.367(6) ?
C9 H9A 0.9300 ?
C10 H10A 0.9300 ?

loop_
_geom_torsion_atom_site_label_1
_geom_torsion_atom_site_label_2
_geom_torsion_atom_site_label_3
_geom_torsion_atom_site_label_4
_geom_torsion
_geom_torsion_publ_flag
C4 N1 C1 C2 0.1(6) ?
N1 C1 C2 C3 -0.7(7) ?
C4 N2 C3 C2 -0.8(7) ?
C1 C2 C3 N2 1.0(7) ?
C1 N1 C4 N2 0.3(6) ?
C1 N1 C4 S1 179.8(3) ?
C3 N2 C4 N1 0.1(7) ?
C3 N2 C4 S1 -179.4(3) ?
C5 S1 C4 N1 -171.9(3) ?
C5 S1 C4 N2 7.7(4) y
C4 S1 C5 C6 -83.4(4) y
S1 C5 C6 S2 -179.0(2) y
C7 S2 C6 C5 88.1(4) y
C10 N3 C7 N4 1.1(6) ?
C10 N3 C7 S2 -178.7(3) ?
C8 N4 C7 N3 -1.0(7) ?
C8 N4 C7 S2 178.8(3) ?
C6 S2 C7 N3 167.7(3) ?
C6 S2 C7 N4 -12.1(4) y
C7 N4 C8 C9 -0.6(7) ?
N4 C8 C9 C10 1.8(7) ?
C7 N3 C10 C9 0.4(6) ?
C8 C9 C10 N3 -1.7(7) ?

loop_
_cod_related_entry_id
_cod_related_entry_database
_cod_related_entry_code
1 ChemSpider 21128753
